data_2010443
loop_
_publ_author_name
'Lane, Thomas M.'
'Rodriguez, Oscar P.'
'Sommese, Anthony G.'
'Cremer, Sheldon E.'
'Bennett, Dennis W.'

_publ_section_title
;
cis-6-Methoxycarbonyl-2,10-dioxa-1-phosphabicyclo[4.4.0]decane
1-Oxide
;
_journal_name_full 'Acta Crystallographica Section C'
_journal_page_first 251
_journal_page_last 253
_journal_volume 51
_journal_year 1995
_chemical_formula_moiety 'C9 H15 O5 P'
_chemical_formula_sum 'C9 H15 O5 P'
_chemical_formula_weight 234.12
_chemical_melting_point .124E-122
_symmetry_cell_setting orthorhombic
_symmetry_space_group_name_H-M 'P b c a'
_cell_angle_alpha 90
_cell_angle_beta 90
_cell_angle_gamma 90
_cell_formula_units_Z 8
_cell_length_a 26.377(4)
_cell_length_b 8.297(2)
_cell_length_c 9.994(2)
_cell_measurement_temperature 298
_cell_volume 2187.2(8)
_exptl_crystal_density_diffrn 1.422
_refine_ls_R_factor_obs 0.034
_refine_ls_wR_factor_obs 0.055
_cod_database_code 2010443

loop_
_atom_site_aniso_label
_atom_site_aniso_U_11
_atom_site_aniso_U_22
_atom_site_aniso_U_33
_atom_site_aniso_U_12
_atom_site_aniso_U_13
_atom_site_aniso_U_23
P1 0.0479(6) 0.0378(6) 0.0396(6) 0.0018(5) 0.0045(5) 0.0000(5)
O2 0.0652(17) 0.0339(14) 0.0460(15) -0.0035(13) 0.0097(14) 0.0031(13)
O5 0.0599(18) 0.0507(18) 0.0650(18) 0.0061(15) 0.0251(14) -0.0003(15)
O1 0.072(2) 0.0606(18) 0.0396(14) 0.0028(15) -0.0085(14) -0.0074(13)
O3 0.0484(16) 0.0481(17) 0.0674(17) 0.0074(14) 0.0171(14) 0.0009(14)
C8 0.051(2) 0.043(2) 0.044(2) -0.002(2) 0.0014(19) 0.004(2)
C1 0.046(2) 0.035(2) 0.034(2) -0.0030(19) 0.0029(17) -0.0011(18)
O4 0.094(2) 0.042(2) 0.109(3) 0.0174(17) 0.038(2) 0.0089(18)
C2 0.066(3) 0.056(3) 0.043(2) -0.003(2) -0.002(2) 0.000(2)
C3 0.065(3) 0.058(3) 0.057(3) -0.018(2) 0.002(2) -0.014(2)
C5 0.067(3) 0.042(2) 0.057(2) -0.003(2) 0.011(2) 0.008(2)
C9 0.051(3) 0.072(3) 0.065(3) 0.008(2) 0.0192(12) -0.004(2)
C4 0.078(3) 0.041(3) 0.062(3) -0.010(2) 0.012(2) -0.008(2)
C7 0.055(3) 0.054(3) 0.092(3) -0.012(2) 0.027(2) 0.000(3)
C6 0.076(3) 0.051(3) 0.069(3) -0.009(2) 0.029(2) 0.006(2)

loop_
_atom_site_label
_atom_site_fract_x
_atom_site_fract_y
_atom_site_fract_z
_atom_site_U_iso_or_equiv
_atom_site_thermal_displace_type
P1 0.16207(3) 0.43031(10) 0.16173(9) 0.0410(10) Uani
O1 0.17235(9) 0.5013(3) 0.2921(2) 0.0570(10) Uani
O2 0.13699(7) 0.2596(2) 0.1722(2) 0.0480(10) Uani
O3 0.20979(7) 0.3968(3) 0.0715(2) 0.0540(10) Uani
O4 0.07147(10) 0.7729(3) 0.1417(3) 0.082(2) Uani
O5 0.05538(9) 0.52581(9) 0.2121(2) 0.058(2) Uani
C1 0.12217(12) 0.5540(4) 0.0553(3) 0.038(2) Uani
C2 0.09790(10) 0.4501(4) -0.0567(3) 0.054(2) Uani
C3 0.07810(10) 0.2851(4) -0.0141(3) 0.060(2) Uani
C4 0.11810(10) 0.1829(4) 0.0515(4) 0.060(2) Uani
C5 0.15520(10) 0.6890(4) -0.0064(3) 0.055(2) Uani
C6 0.20370(10) 0.6279(4) -0.0740(3) 0.065(2) Uani
C7 0.23710(10) 0.5378(4) 0.0206(3) 0.066(2) Uani
C8 0.08090(10) 0.6332(4) 0.1394(3) 0.045(2) Uani
C9 0.01800(10) 0.5882(4) 0.3036(3) 0.062(2) Uani
H21 0.07007 0.5105 -0.0955 0.082 Uiso
H22 0.1230 0.4345 -0.1265 0.082 Uiso
H31 0.0501 0.2996 0.0476 0.090 Uiso
H32 0.0652 0.2290 -0.0922 0.090 Uiso
H51 0.1552 0.7645 0.0635 0.083 Uiso
H52 0.1351 0.7470 -0.0720 0.083 Uiso
H91 -0.0036 0.5022 0.3329 0.094 Uiso
H92 -0.0019 0.6690 0.2594 0.094 Uiso
H93 0.0347 0.6350 0.3796 0.094 Uiso
H41 0.1039 0.0784 0.0737 0.090 Uiso
H42 0.1459 0.1661 -0.0104 0.090 Uiso
H71 0.2677 0.5036 -0.0249 0.100 Uiso
H72 0.2467 0.6072 0.0944 0.100 Uiso
H61 0.1947 0.5578 -0.1480 0.097 Uiso
H62 0.2223 0.7189 -0.1102 0.097 Uiso

loop_
_geom_bond_atom_site_label_1
_geom_bond_atom_site_label_2
_geom_bond_distance
_geom_bond_publ_flag
P1 O2 1.567(2) yes
C8 C1 1.523(5) yes
P1 O1 1.455(2) yes
C8 O4 1.186(5) yes
P1 O3 1.573(2) yes
C1 C2 1.551(5) yes
P1 C1 1.814(3) yes
C1 C5 1.548(5) yes
O2 C4 1.454(4) yes
C2 C3 1.527(5) yes
O5 C8 1.334(4) yes
C3 C4 1.504(5) yes
O5 C9 1.441(4) yes
C5 C6 1.535(5) yes
O3 C7 1.465(4) yes
C7 C6 1.492(5) yes

_cod_duplicate_entry 2003193
